data_7133033
loop_
_publ_author_name
'Zhu, Shugao'
'Huang, Wenliang'
'Liu, Shihan'
'Yu, Rongjing'
'Ma, Yufeng'
'Wang, Hong'
'Zhang, Rui'
'Liu, Bin'
'Lan, Yu'
'Shen, Ruwei'

_publ_section_title
;
 Synthesis of benzooxepane-fused cyclobutene derivatives <i>via</i>
 Pd-catalyzed cascade reactions of haloarenes and diynylic ethers.
;
_journal_issue 44
_journal_name_full 'Chemical communications (Cambridge, England)'
_journal_page_first 5707
_journal_page_last 5710
_journal_paper_doi 10.1039/d4cc00999a
_journal_volume 60
_journal_year 2024
_chemical_formula_moiety 'C33 H26 N4 O6'
_chemical_formula_sum 'C33 H26 N4 O6'
_chemical_formula_weight 574.58
_chemical_melting_point 510.85~512.05
_space_group_crystal_system monoclinic
_space_group_IT_number 14
_space_group_name_Hall '-P 2ybc'
_space_group_name_H-M_alt 'P 1 21/c 1'
_atom_sites_solution_hydrogens geom
_atom_sites_solution_primary dual
_audit_creation_date 2022-07-22
_audit_creation_method
;
Olex2 1.5-beta
(compiled 2022.04.07 svn.rca3783a0 for OlexSys, GUI svn.r6498)
;
_audit_update_record
;
2022-07-23 deposited with the CCDC.	2024-05-06 downloaded from the CCDC.
;
_cell_angle_alpha 90
_cell_angle_beta 90.553(7)
_cell_angle_gamma 90
_cell_formula_units_Z 4
_cell_length_a 12.5972(12)
_cell_length_b 10.0613(8)
_cell_length_c 21.8687(17)
_cell_measurement_reflns_used 5524
_cell_measurement_temperature 243.00(10)
_cell_measurement_theta_max 30.5290
_cell_measurement_theta_min 2.1960
_cell_volume 2771.6(4)
_computing_cell_refinement 'CrysAlisPro 1.171.40.39a (Rigaku OD, 2019)'
_computing_data_collection 'CrysAlisPro 1.171.40.39a (Rigaku OD, 2019)'
_computing_data_reduction 'CrysAlisPro 1.171.40.39a (Rigaku OD, 2019)'
_computing_molecular_graphics 'Olex2 1.5-beta (Dolomanov et al., 2009)'
_computing_publication_material 'Olex2 1.5-beta (Dolomanov et al., 2009)'
_computing_structure_refinement 'SHELXL 2018/3 (Sheldrick, 2015)'
_computing_structure_solution 'SHELXT 2014/5 (Sheldrick, 2014)'
_diffrn_ambient_environment N~2~
_diffrn_ambient_temperature 243.00(10)
_diffrn_detector 'CCD plate'
_diffrn_detector_area_resol_mean 10.0000
_diffrn_detector_type HyPix
_diffrn_measured_fraction_theta_full 0.998
_diffrn_measured_fraction_theta_max 0.775
_diffrn_measurement_details
;
List of Runs (angles in degrees, time in seconds):

  # Type    Start    End  Width  t~exp~   \w     \q     \k     \f   Frames
#--------------------------------------------------------------------------
  1  \w    -19.00  17.00   0.50    1.00    --    5.03 -53.00 -67.00   72
  2  \w    -67.00 -25.00   0.50    1.00    --    5.03 -53.00 -67.00   84
  3  \w     -9.00  73.00   0.50    1.00    --    5.03  53.00  77.00  164
  4  \w    -20.00  26.00   0.50    1.00    --   -5.42 -99.00  60.00   92
  5  \w    -20.00  11.00   0.50    1.00    --   -5.42 -99.00-120.00   62
  6  \w    -13.00  28.00   0.50    1.00    --   -5.42 -99.00 150.00   82
;
_diffrn_measurement_device 'four-circle diffractometer'
_diffrn_measurement_device_type 'XtaLAB Synergy R, HyPix'
_diffrn_measurement_method '\w scans'
_diffrn_orient_matrix_type 'CrysAlisPro convention (1999,Acta A55,543-557)'
_diffrn_orient_matrix_UB_11 -0.0391378000
_diffrn_orient_matrix_UB_12 -0.0460930000
_diffrn_orient_matrix_UB_13 0.0094856000
_diffrn_orient_matrix_UB_21 0.0244603000
_diffrn_orient_matrix_UB_22 -0.0033875000
_diffrn_orient_matrix_UB_23 0.0292965000
_diffrn_orient_matrix_UB_31 -0.0323136000
_diffrn_orient_matrix_UB_32 0.0532608000
_diffrn_orient_matrix_UB_33 0.0101034000
_diffrn_radiation_monochromator mirror
_diffrn_radiation_probe x-ray
_diffrn_radiation_type 'Mo K\a'
_diffrn_radiation_wavelength 0.71073
_diffrn_reflns_av_R_equivalents 0.0742
_diffrn_reflns_av_unetI/netI 0.0733
_diffrn_reflns_Laue_measured_fraction_full 0.998
_diffrn_reflns_Laue_measured_fraction_max 0.775
_diffrn_reflns_limit_h_max 17
_diffrn_reflns_limit_h_min -16
_diffrn_reflns_limit_k_max 11
_diffrn_reflns_limit_k_min -13
_diffrn_reflns_limit_l_max 28
_diffrn_reflns_limit_l_min -27
_diffrn_reflns_number 25602
_diffrn_reflns_point_group_measured_fraction_full 0.998
_diffrn_reflns_point_group_measured_fraction_max 0.775
_diffrn_reflns_theta_full 25.242
_diffrn_reflns_theta_max 31.091
_diffrn_reflns_theta_min 1.863
_diffrn_source 'micro-focus sealed X-ray tube'
_diffrn_source_type 'Mova (Mo) X-ray Source'
_exptl_absorpt_coefficient_mu 0.097
_exptl_absorpt_correction_T_max 1.00000
_exptl_absorpt_correction_T_min 0.02554
_exptl_absorpt_correction_type multi-scan
_exptl_absorpt_process_details
;
CrysAlisPro 1.171.40.39a (Rigaku Oxford Diffraction, 2019)
Empirical absorption correction using spherical harmonics,
 implemented in SCALE3 ABSPACK scaling algorithm.
;
_exptl_crystal_colour red
_exptl_crystal_density_diffrn 1.377
_exptl_crystal_description block
_exptl_crystal_F_000 1200
_exptl_crystal_recrystallization_method 'Re-crystallisation from solvent: cetonitrile, n-hexane'
_refine_diff_density_max 0.337
_refine_diff_density_min -0.295
_refine_diff_density_rms 0.055
_refine_ls_extinction_method none
_refine_ls_goodness_of_fit_ref 1.069
_refine_ls_hydrogen_treatment constr
_refine_ls_matrix_type full
_refine_ls_number_parameters 390
_refine_ls_number_reflns 6910
_refine_ls_number_restraints 0
_refine_ls_restrained_S_all 1.069
_refine_ls_R_factor_all 0.1193
_refine_ls_R_factor_gt 0.0608
_refine_ls_shift/su_max 0.000
_refine_ls_shift/su_mean 0.000
_refine_ls_structure_factor_coef Fsqd
_refine_ls_weighting_details 'w=1/[\s^2^(Fo^2^)+(0.0883P)^2^+0.1684P] where P=(Fo^2^+2Fc^2^)/3'
_refine_ls_weighting_scheme calc
_refine_ls_wR_factor_gt 0.1611
_refine_ls_wR_factor_ref 0.1859
_reflns_Friedel_coverage 0.000
_reflns_number_gt 3834
_reflns_number_total 6910
_reflns_threshold_expression 'I > 2\s(I)'
_cod_data_source_file d4cc00999a2.cif
_cod_data_source_block hwl_7_5
_cod_depositor_comments 'Adding full bibliography for 7133033.cif.'
_cod_database_code 7133033
_shelx_shelxl_version_number 2018/3
_shelx_space_group_comment
;
The symmetry employed for this shelxl refinement is uniquely defined
by the following loop, which should always be used as a source of
symmetry information in preference to the above space-group names.
They are only intended as comments.
;
_olex2_refinement_description
;
1. Fixed Uiso
 At 1.2 times of:
  All C(H) groups, All C(H,H) groups, All N(H) groups
 At 1.5 times of:
  All C(H,H,H) groups
2.a Ternary CH refined with riding coordinates:
 C00I(H00I)
2.b Secondary CH2 refined with riding coordinates:
 C00Y(H00D,H00E)
2.c Aromatic/amide H refined with riding coordinates:
 N004(H004), C00J(H00J), C00K(H00K), C00M(H00M), C00N(H00N), C00R(H00R),
 C00T(H00T), C00W(H00W), C00X(H00X), C00Z(H00Z), C010(H010), C011(H011),
 C012(H012), C013(H013), C014(H014), C016(H016), C017(H017)
2.d Idealised Me refined as rotating group:
 C00V(H00A,H00B,H00C), C015(H01A,H01B,H01C)
;
_olex2_submission_special_instructions 'No special instructions were received'
_oxdiff_exptl_absorpt_empirical_details
;
Empirical correction (ABSPACK) includes:
- Absorption correction using spherical harmonics
- Frame scaling
;
_oxdiff_exptl_absorpt_empirical_full_max 16.354
_oxdiff_exptl_absorpt_empirical_full_min 0.362

loop_
_space_group_symop_operation_xyz
'x, y, z'
'-x, y+1/2, -z+1/2'
'-x, -y, -z'
'x, -y-1/2, z-1/2'

loop_
_atom_site_label
_atom_site_type_symbol
_atom_site_fract_x
_atom_site_fract_y
_atom_site_fract_z
_atom_site_U_iso_or_equiv
_atom_site_adp_type
_atom_site_occupancy
_atom_site_site_symmetry_order
_atom_site_calc_flag
_atom_site_refinement_flags_posn
_atom_site_refinement_flags_adp
_atom_site_refinement_flags_occupancy
_atom_site_disorder_assembly
_atom_site_disorder_group
O001 O 0.78422(15) 0.26614(15) 0.77421(7) 0.0533(4) Uani 1 1 d . . . . .
O002 O 0.97304(15) 0.45855(17) 0.63893(7) 0.0586(5) Uani 1 1 d . . . . .
N003 N 0.71431(16) 0.56013(16) 0.33017(8) 0.0417(4) Uani 1 1 d . . . . .
N004 N 0.68134(16) 0.64671(16) 0.28462(8) 0.0440(5) Uani 1 1 d . . . . .
H004 H 0.625449 0.694285 0.289882 0.053 Uiso 1 1 calc R U . . .
O005 O 0.56513(17) 0.83685(18) 0.24096(8) 0.0723(6) Uani 1 1 d . . . . .
N006 N 0.61917(18) 0.84210(18) 0.19419(9) 0.0552(5) Uani 1 1 d . . . . .
C007 C 0.82349(18) 0.30729(19) 0.64297(9) 0.0375(5) Uani 1 1 d . . . . .
C008 C 0.69211(18) 0.47579(18) 0.42995(8) 0.0366(5) Uani 1 1 d . . . . .
O009 O 0.5986(2) 0.9223(2) 0.15402(10) 0.0965(8) Uani 1 1 d . . . . .
C00A C 0.71399(19) 0.16462(19) 0.61776(9) 0.0409(5) Uani 1 1 d . . . . .
C00B C 0.73488(19) 0.23611(19) 0.66933(9) 0.0398(5) Uani 1 1 d . . . . .
C00C C 0.88814(19) 0.4005(2) 0.66729(9) 0.0413(5) Uani 1 1 d . . . . .
C00D C 0.76588(18) 0.31589(18) 0.52788(9) 0.0367(5) Uani 1 1 d . . . . .
O00E O 0.9717(2) 0.6034(2) 0.05481(10) 0.0881(7) Uani 1 1 d . . . . .
C00F C 0.65863(18) 0.56455(18) 0.37935(9) 0.0373(5) Uani 1 1 d . . . . .
N00G N 0.9006(2) 0.6844(2) 0.06444(10) 0.0668(6) Uani 1 1 d . . . . .
C00H C 0.73598(18) 0.65733(19) 0.23196(9) 0.0400(5) Uani 1 1 d . . . . .
C00I C 0.80374(19) 0.23286(19) 0.58127(9) 0.0399(5) Uani 1 1 d . . . . .
H00I H 0.861466 0.172040 0.570648 0.048 Uiso 1 1 calc R U . . .
C00J C 0.7976(2) 0.2921(2) 0.46840(9) 0.0444(5) Uani 1 1 d . . . . .
H00J H 0.843750 0.222129 0.460594 0.053 Uiso 1 1 calc R U . . .
C00K C 0.69439(19) 0.41831(19) 0.53738(9) 0.0424(5) Uani 1 1 d . . . . .
H00K H 0.669992 0.434409 0.576689 0.051 Uiso 1 1 calc R U . . .
C00L C 0.70705(19) 0.7521(2) 0.18635(10) 0.0425(5) Uani 1 1 d . . . . .
C00M C 0.65848(19) 0.49723(19) 0.48961(9) 0.0416(5) Uani 1 1 d . . . . .
H00M H 0.611038 0.565792 0.497513 0.050 Uiso 1 1 calc R U . . .
C00N C 0.7619(2) 0.3703(2) 0.42029(9) 0.0440(5) Uani 1 1 d . . . . .
H00N H 0.784822 0.352175 0.380861 0.053 Uiso 1 1 calc R U . . .
C00O C 0.6410(2) 0.05920(19) 0.59974(10) 0.0442(5) Uani 1 1 d . . . . .
C00P C 0.8464(2) 0.6783(2) 0.12244(10) 0.0492(6) Uani 1 1 d . . . . .
C00Q C 0.8225(2) 0.3954(2) 0.77717(10) 0.0462(5) Uani 1 1 d . . . . .
C00R C 0.82480(19) 0.5763(2) 0.22023(10) 0.0447(5) Uani 1 1 d . . . . .
H00R H 0.846957 0.515072 0.249524 0.054 Uiso 1 1 calc R U . . .
C00S C 0.87594(19) 0.4573(2) 0.72908(9) 0.0430(5) Uani 1 1 d . . . . .
C00T C 0.5578(2) 0.0154(2) 0.63675(11) 0.0498(6) Uani 1 1 d . . . . .
H00T H 0.545825 0.057375 0.673953 0.060 Uiso 1 1 calc R U . . .
O00U O 0.8724(2) 0.7683(3) 0.02696(11) 0.1090(9) Uani 1 1 d . . . . .
C00V C 0.5648(2) 0.6555(2) 0.38630(10) 0.0489(6) Uani 1 1 d . . . . .
H00A H 0.588349 0.746260 0.385098 0.073 Uiso 1 1 calc R U . . .
H00B H 0.531201 0.638436 0.424710 0.073 Uiso 1 1 calc R U . . .
H00C H 0.515110 0.640029 0.353540 0.073 Uiso 1 1 calc R U . . .
C00W C 0.7628(2) 0.7614(2) 0.13233(10) 0.0474(6) Uani 1 1 d . . . . .
H00W H 0.743504 0.824031 0.102977 0.057 Uiso 1 1 calc R U . . .
C00X C 0.8788(2) 0.5863(2) 0.16669(10) 0.0471(5) Uani 1 1 d . . . . .
H00X H 0.937111 0.531916 0.159623 0.057 Uiso 1 1 calc R U . . .
C00Y C 0.6962(2) 0.2438(2) 0.73322(10) 0.0499(6) Uani 1 1 d . . . . .
H00D H 0.645513 0.315868 0.736823 0.060 Uiso 1 1 calc R U . . .
H00E H 0.660775 0.161591 0.743893 0.060 Uiso 1 1 calc R U . . .
C00Z C 0.9213(2) 0.5827(2) 0.74207(11) 0.0520(6) Uani 1 1 d . . . . .
H00Z H 0.960073 0.625599 0.711960 0.062 Uiso 1 1 calc R U . . .
C010 C 0.6564(2) -0.0058(2) 0.54408(11) 0.0567(7) Uani 1 1 d . . . . .
H010 H 0.710645 0.021308 0.518364 0.068 Uiso 1 1 calc R U . . .
C011 C 0.8110(2) 0.4581(2) 0.83372(11) 0.0567(6) Uani 1 1 d . . . . .
H011 H 0.773790 0.415624 0.864641 0.068 Uiso 1 1 calc R U . . .
C012 C 0.9095(2) 0.6436(2) 0.79846(12) 0.0609(7) Uani 1 1 d . . . . .
H012 H 0.939350 0.726876 0.805395 0.073 Uiso 1 1 calc R U . . .
C013 C 0.4939(2) -0.0877(2) 0.61917(14) 0.0678(8) Uani 1 1 d . . . . .
H013 H 0.438642 -0.114479 0.644243 0.081 Uiso 1 1 calc R U . . .
C014 C 0.8538(2) 0.5818(3) 0.84425(12) 0.0627(7) Uani 1 1 d . . . . .
H014 H 0.845318 0.623233 0.881904 0.075 Uiso 1 1 calc R U . . .
C015 C 1.0027(2) 0.4108(3) 0.58036(12) 0.0719(8) Uani 1 1 d . . . . .
H01A H 0.948599 0.433238 0.550928 0.108 Uiso 1 1 calc R U . . .
H01B H 1.011031 0.316037 0.581903 0.108 Uiso 1 1 calc R U . . .
H01C H 1.068632 0.450981 0.568678 0.108 Uiso 1 1 calc R U . . .
C016 C 0.5910(3) -0.1108(3) 0.52702(14) 0.0741(9) Uani 1 1 d . . . . .
H016 H 0.601887 -0.153289 0.489836 0.089 Uiso 1 1 calc R U . . .
C017 C 0.5108(3) -0.1528(3) 0.56405(15) 0.0782(10) Uani 1 1 d . . . . .
H017 H 0.468116 -0.224046 0.552487 0.094 Uiso 1 1 calc R U . . .

loop_
_atom_site_aniso_label
_atom_site_aniso_U_11
_atom_site_aniso_U_22
_atom_site_aniso_U_33
_atom_site_aniso_U_23
_atom_site_aniso_U_13
_atom_site_aniso_U_12
O001 0.0763(13) 0.0481(9) 0.0353(8) 0.0050(6) -0.0064(8) -0.0113(8)
O002 0.0597(12) 0.0682(10) 0.0480(10) -0.0005(7) 0.0047(8) -0.0199(9)
N003 0.0521(12) 0.0409(9) 0.0321(9) 0.0067(7) -0.0025(8) 0.0020(8)
N004 0.0513(12) 0.0458(10) 0.0349(9) 0.0103(7) 0.0043(8) 0.0056(8)
O005 0.0756(14) 0.0833(12) 0.0585(11) 0.0258(9) 0.0231(10) 0.0317(10)
N006 0.0593(14) 0.0509(11) 0.0555(12) 0.0204(9) 0.0093(10) 0.0069(9)
C007 0.0443(13) 0.0367(10) 0.0315(10) 0.0051(7) -0.0010(9) 0.0030(8)
C008 0.0459(13) 0.0340(10) 0.0298(10) -0.0008(7) -0.0003(9) -0.0020(8)
O009 0.1038(18) 0.0916(15) 0.0950(15) 0.0641(12) 0.0401(13) 0.0449(13)
C00A 0.0512(14) 0.0332(10) 0.0382(11) 0.0041(8) -0.0048(10) 0.0030(9)
C00B 0.0493(14) 0.0358(10) 0.0342(11) 0.0049(8) -0.0028(9) -0.0002(9)
C00C 0.0490(14) 0.0386(11) 0.0362(11) 0.0071(8) -0.0048(10) -0.0008(9)
C00D 0.0472(13) 0.0332(10) 0.0297(10) -0.0024(7) -0.0003(9) 0.0012(8)
O00E 0.0863(18) 0.1048(16) 0.0738(14) 0.0030(11) 0.0355(12) 0.0151(13)
C00F 0.0466(14) 0.0334(10) 0.0318(10) 0.0004(7) -0.0026(9) -0.0005(8)
N00G 0.0719(18) 0.0769(15) 0.0521(13) 0.0074(11) 0.0208(12) -0.0049(12)
C00H 0.0452(14) 0.0389(11) 0.0359(11) 0.0042(8) -0.0005(9) -0.0061(9)
C00I 0.0491(14) 0.0370(10) 0.0337(11) -0.0009(8) -0.0020(9) 0.0051(9)
C00J 0.0566(15) 0.0416(11) 0.0349(11) -0.0013(8) 0.0048(10) 0.0129(10)
C00K 0.0598(15) 0.0402(11) 0.0274(10) -0.0019(8) 0.0040(10) 0.0051(9)
C00L 0.0435(14) 0.0419(11) 0.0419(12) 0.0078(8) 0.0024(10) -0.0017(9)
C00M 0.0548(15) 0.0358(10) 0.0343(11) -0.0012(8) 0.0017(10) 0.0086(9)
C00N 0.0583(16) 0.0464(12) 0.0274(10) -0.0026(8) 0.0061(10) 0.0103(10)
C00O 0.0573(16) 0.0341(10) 0.0408(12) 0.0027(8) -0.0127(11) 0.0036(9)
C00P 0.0511(15) 0.0549(13) 0.0417(12) 0.0041(10) 0.0093(11) -0.0085(11)
C00Q 0.0540(16) 0.0449(12) 0.0395(12) 0.0004(9) -0.0062(10) -0.0007(10)
C00R 0.0496(15) 0.0442(12) 0.0401(12) 0.0035(9) -0.0027(10) 0.0010(9)
C00S 0.0485(14) 0.0416(11) 0.0387(11) 0.0028(8) -0.0098(10) 0.0044(9)
C00T 0.0534(16) 0.0448(12) 0.0510(13) 0.0035(9) -0.0044(11) 0.0016(10)
O00U 0.127(2) 0.1287(19) 0.0723(15) 0.0482(14) 0.0467(15) 0.0290(17)
C00V 0.0529(15) 0.0539(13) 0.0398(12) 0.0060(9) 0.0008(10) 0.0092(11)
C00W 0.0531(16) 0.0484(12) 0.0407(12) 0.0126(9) 0.0018(11) -0.0062(10)
C00X 0.0450(14) 0.0466(12) 0.0498(13) 0.0002(9) 0.0017(11) 0.0016(10)
C00Y 0.0622(17) 0.0516(13) 0.0359(12) -0.0021(9) 0.0030(11) -0.0134(11)
C00Z 0.0609(17) 0.0438(12) 0.0510(14) 0.0035(10) -0.0190(12) -0.0023(10)
C010 0.077(2) 0.0486(13) 0.0441(13) -0.0051(10) -0.0071(12) -0.0019(12)
C011 0.0657(18) 0.0616(14) 0.0426(13) -0.0061(10) -0.0039(12) -0.0018(12)
C012 0.073(2) 0.0464(13) 0.0628(17) -0.0089(11) -0.0245(14) -0.0018(12)
C013 0.0537(18) 0.0543(15) 0.095(2) 0.0136(14) -0.0142(15) -0.0092(12)
C014 0.074(2) 0.0603(15) 0.0536(15) -0.0153(11) -0.0137(14) 0.0047(13)
C015 0.063(2) 0.104(2) 0.0496(16) 0.0042(14) 0.0116(13) -0.0236(16)
C016 0.103(3) 0.0548(15) 0.0643(18) -0.0152(12) -0.0217(18) -0.0089(16)
C017 0.093(3) 0.0553(16) 0.086(2) -0.0031(14) -0.0308(19) -0.0208(15)

loop_
_atom_type_symbol
_atom_type_description
_atom_type_scat_dispersion_real
_atom_type_scat_dispersion_imag
_atom_type_scat_source
C C 0.0033 0.0016 'International Tables Vol C Tables 4.2.6.8 and 6.1.1.4'
H H 0.0000 0.0000 'International Tables Vol C Tables 4.2.6.8 and 6.1.1.4'
N N 0.0061 0.0033 'International Tables Vol C Tables 4.2.6.8 and 6.1.1.4'
O O 0.0106 0.0060 'International Tables Vol C Tables 4.2.6.8 and 6.1.1.4'

loop_
_geom_angle_atom_site_label_1
_geom_angle_atom_site_label_2
_geom_angle_atom_site_label_3
_geom_angle
_geom_angle_site_symmetry_1
_geom_angle_site_symmetry_3
_geom_angle_publ_flag
C00Q O001 C00Y 116.17(17) . . ?
C00C O002 C015 118.46(19) . . ?
C00F N003 N004 114.60(18) . . ?
N003 N004 H004 119.6 . . ?
C00H N004 N003 120.74(18) . . ?
C00H N004 H004 119.6 . . ?
O005 N006 C00L 120.10(17) . . ?
O009 N006 O005 120.7(2) . . ?
O009 N006 C00L 119.2(2) . . ?
C00B C007 C00I 89.42(16) . . ?
C00C C007 C00B 130.61(19) . . ?
C00C C007 C00I 140.0(2) . . ?
C00M C008 C00F 121.33(18) . . ?
C00M C008 C00N 117.22(17) . . ?
C00N C008 C00F 121.40(18) . . ?
C00B C00A C00I 93.23(18) . . ?
C00B C00A C00O 136.5(2) . . ?
C00O C00A C00I 130.18(19) . . ?
C007 C00B C00Y 127.47(19) . . ?
C00A C00B C007 94.30(18) . . ?
C00A C00B C00Y 138.1(2) . . ?
O002 C00C C00S 109.72(18) . . ?
C007 C00C O002 126.04(19) . . ?
C007 C00C C00S 124.2(2) . . ?
C00J C00D C00I 122.62(18) . . ?
C00J C00D C00K 117.58(18) . . ?
C00K C00D C00I 119.79(18) . . ?
N003 C00F C008 116.68(19) . . ?
N003 C00F C00V 122.63(18) . . ?
C008 C00F C00V 120.68(18) . . ?
O00E N00G C00P 118.2(2) . . ?
O00U N00G O00E 123.2(2) . . ?
O00U N00G C00P 118.6(2) . . ?
N004 C00H C00L 121.4(2) . . ?
N004 C00H C00R 121.40(18) . . ?
C00R C00H C00L 117.2(2) . . ?
C007 C00I H00I 113.1 . . ?
C00A C00I C007 83.02(15) . . ?
C00A C00I H00I 113.1 . . ?
C00D C00I C007 116.72(16) . . ?
C00D C00I C00A 114.62(19) . . ?
C00D C00I H00I 113.1 . . ?
C00D C00J H00J 119.3 . . ?
C00D C00J C00N 121.38(19) . . ?
C00N C00J H00J 119.3 . . ?
C00D C00K H00K 119.3 . . ?
C00M C00K C00D 121.43(19) . . ?
C00M C00K H00K 119.3 . . ?
C00H C00L N006 121.9(2) . . ?
C00W C00L N006 117.12(19) . . ?
C00W C00L C00H 121.0(2) . . ?
C008 C00M H00M 119.4 . . ?
C00K C00M C008 121.19(19) . . ?
C00K C00M H00M 119.4 . . ?
C008 C00N H00N 119.4 . . ?
C00J C00N C008 121.15(19) . . ?
C00J C00N H00N 119.4 . . ?
C00T C00O C00A 123.1(2) . . ?
C010 C00O C00A 119.0(2) . . ?
C010 C00O C00T 117.8(2) . . ?
C00W C00P N00G 119.0(2) . . ?
C00W C00P C00X 121.2(2) . . ?
C00X C00P N00G 119.8(2) . . ?
O001 C00Q C00S 123.43(19) . . ?
O001 C00Q C011 115.2(2) . . ?
C011 C00Q C00S 121.3(2) . . ?
C00H C00R H00R 119.4 . . ?
C00X C00R C00H 121.1(2) . . ?
C00X C00R H00R 119.4 . . ?
C00Q C00S C00C 124.77(19) . . ?
C00Q C00S C00Z 116.3(2) . . ?
C00Z C00S C00C 119.0(2) . . ?
C00O C00T H00T 119.4 . . ?
C013 C00T C00O 121.2(2) . . ?
C013 C00T H00T 119.4 . . ?
C00F C00V H00A 109.5 . . ?
C00F C00V H00B 109.5 . . ?
C00F C00V H00C 109.5 . . ?
H00A C00V H00B 109.5 . . ?
H00A C00V H00C 109.5 . . ?
H00B C00V H00C 109.5 . . ?
C00L C00W H00W 120.2 . . ?
C00P C00W C00L 119.5(2) . . ?
C00P C00W H00W 120.2 . . ?
C00P C00X H00X 120.1 . . ?
C00R C00X C00P 119.9(2) . . ?
C00R C00X H00X 120.1 . . ?
O001 C00Y C00B 109.7(2) . . ?
O001 C00Y H00D 109.7 . . ?
O001 C00Y H00E 109.7 . . ?
C00B C00Y H00D 109.7 . . ?
C00B C00Y H00E 109.7 . . ?
H00D C00Y H00E 108.2 . . ?
C00S C00Z H00Z 119.1 . . ?
C012 C00Z C00S 121.8(2) . . ?
C012 C00Z H00Z 119.1 . . ?
C00O C010 H010 119.9 . . ?
C016 C010 C00O 120.2(3) . . ?
C016 C010 H010 119.9 . . ?
C00Q C011 H011 119.6 . . ?
C014 C011 C00Q 120.8(3) . . ?
C014 C011 H011 119.6 . . ?
C00Z C012 H012 119.8 . . ?
C014 C012 C00Z 120.5(2) . . ?
C014 C012 H012 119.8 . . ?
C00T C013 H013 119.8 . . ?
C00T C013 C017 120.5(3) . . ?
C017 C013 H013 119.8 . . ?
C011 C014 C012 119.3(2) . . ?
C011 C014 H014 120.4 . . ?
C012 C014 H014 120.4 . . ?
O002 C015 H01A 109.5 . . ?
O002 C015 H01B 109.5 . . ?
O002 C015 H01C 109.5 . . ?
H01A C015 H01B 109.5 . . ?
H01A C015 H01C 109.5 . . ?
H01B C015 H01C 109.5 . . ?
C010 C016 H016 119.5 . . ?
C017 C016 C010 121.0(3) . . ?
C017 C016 H016 119.5 . . ?
C013 C017 H017 120.4 . . ?
C016 C017 C013 119.2(3) . . ?
C016 C017 H017 120.4 . . ?

loop_
_geom_bond_atom_site_label_1
_geom_bond_atom_site_label_2
_geom_bond_distance
_geom_bond_site_symmetry_2
_geom_bond_publ_flag
O001 C00Q 1.388(3) . ?
O001 C00Y 1.436(3) . ?
O002 C00C 1.372(3) . ?
O002 C015 1.421(3) . ?
N003 N004 1.384(2) . ?
N003 C00F 1.291(3) . ?
N004 H004 0.8600 . ?
N004 C00H 1.352(3) . ?
O005 N006 1.235(3) . ?
N006 O009 1.219(2) . ?
N006 C00L 1.442(3) . ?
C007 C00B 1.450(3) . ?
C007 C00C 1.348(3) . ?
C007 C00I 1.561(3) . ?
C008 C00F 1.480(3) . ?
C008 C00M 1.392(3) . ?
C008 C00N 1.395(3) . ?
C00A C00B 1.361(3) . ?
C00A C00I 1.550(3) . ?
C00A C00O 1.456(3) . ?
C00B C00Y 1.486(3) . ?
C00C C00S 1.476(3) . ?
C00D C00I 1.509(3) . ?
C00D C00J 1.385(3) . ?
C00D C00K 1.386(3) . ?
O00E N00G 1.231(3) . ?
C00F C00V 1.503(3) . ?
N00G C00P 1.448(3) . ?
N00G O00U 1.227(3) . ?
C00H C00L 1.425(3) . ?
C00H C00R 1.410(3) . ?
C00I H00I 0.9800 . ?
C00J H00J 0.9300 . ?
C00J C00N 1.385(3) . ?
C00K H00K 0.9300 . ?
C00K C00M 1.385(3) . ?
C00L C00W 1.384(3) . ?
C00M H00M 0.9300 . ?
C00N H00N 0.9300 . ?
C00O C00T 1.402(3) . ?
C00O C010 1.397(3) . ?
C00P C00W 1.363(3) . ?
C00P C00X 1.397(3) . ?
C00Q C00S 1.400(3) . ?
C00Q C011 1.397(3) . ?
C00R H00R 0.9300 . ?
C00R C00X 1.363(3) . ?
C00S C00Z 1.413(3) . ?
C00T H00T 0.9300 . ?
C00T C013 1.366(3) . ?
C00V H00A 0.9600 . ?
C00V H00B 0.9600 . ?
C00V H00C 0.9600 . ?
C00W H00W 0.9300 . ?
C00X H00X 0.9300 . ?
C00Y H00D 0.9700 . ?
C00Y H00E 0.9700 . ?
C00Z H00Z 0.9300 . ?
C00Z C012 1.386(3) . ?
C010 H010 0.9300 . ?
C010 C016 1.389(4) . ?
C011 H011 0.9300 . ?
C011 C014 1.375(3) . ?
C012 H012 0.9300 . ?
C012 C014 1.377(4) . ?
C013 H013 0.9300 . ?
C013 C017 1.390(4) . ?
C014 H014 0.9300 . ?
C015 H01A 0.9600 . ?
C015 H01B 0.9600 . ?
C015 H01C 0.9600 . ?
C016 H016 0.9300 . ?
C016 C017 1.367(5) . ?
C017 H017 0.9300 . ?

loop_
_geom_torsion_atom_site_label_1
_geom_torsion_atom_site_label_2
_geom_torsion_atom_site_label_3
_geom_torsion_atom_site_label_4
_geom_torsion
_geom_torsion_site_symmetry_1
_geom_torsion_site_symmetry_2
_geom_torsion_site_symmetry_3
_geom_torsion_site_symmetry_4
_geom_torsion_publ_flag
O001 C00Q C00S C00C 7.2(4) . . . . ?
O001 C00Q C00S C00Z -172.4(2) . . . . ?
O001 C00Q C011 C014 174.3(2) . . . . ?
O002 C00C C00S C00Q -158.4(2) . . . . ?
O002 C00C C00S C00Z 21.2(3) . . . . ?
N003 N004 C00H C00L -175.88(19) . . . . ?
N003 N004 C00H C00R 3.3(3) . . . . ?
N004 N003 C00F C008 -178.76(17) . . . . ?
N004 N003 C00F C00V 0.6(3) . . . . ?
N004 C00H C00L N006 0.7(3) . . . . ?
N004 C00H C00L C00W -179.4(2) . . . . ?
N004 C00H C00R C00X 179.1(2) . . . . ?
O005 N006 C00L C00H -1.4(3) . . . . ?
O005 N006 C00L C00W 178.7(2) . . . . ?
N006 C00L C00W C00P -179.7(2) . . . . ?
C007 C00B C00Y O001 -33.1(3) . . . . ?
C007 C00C C00S C00Q 22.7(3) . . . . ?
C007 C00C C00S C00Z -157.8(2) . . . . ?
O009 N006 C00L C00H 179.1(2) . . . . ?
O009 N006 C00L C00W -0.8(3) . . . . ?
C00A C00B C00Y O001 141.3(3) . . . . ?
C00A C00O C00T C013 -177.2(2) . . . . ?
C00A C00O C010 C016 177.0(2) . . . . ?
C00B C007 C00C O002 177.3(2) . . . . ?
C00B C007 C00C C00S -3.9(4) . . . . ?
C00B C007 C00I C00A -1.26(15) . . . . ?
C00B C007 C00I C00D 112.8(2) . . . . ?
C00B C00A C00I C007 1.35(16) . . . . ?
C00B C00A C00I C00D -114.90(18) . . . . ?
C00B C00A C00O C00T 8.5(4) . . . . ?
C00B C00A C00O C010 -168.8(2) . . . . ?
C00C C007 C00B C00A 180.0(2) . . . . ?
C00C C007 C00B C00Y -3.8(4) . . . . ?
C00C C007 C00I C00A -179.6(3) . . . . ?
C00C C007 C00I C00D -65.5(4) . . . . ?
C00C C00S C00Z C012 177.7(2) . . . . ?
C00D C00J C00N C008 -0.3(4) . . . . ?
C00D C00K C00M C008 0.6(3) . . . . ?
O00E N00G C00P C00W -175.8(3) . . . . ?
O00E N00G C00P C00X 3.0(4) . . . . ?
C00F N003 N004 C00H 176.49(19) . . . . ?
C00F C008 C00M C00K -176.5(2) . . . . ?
C00F C008 C00N C00J 176.4(2) . . . . ?
N00G C00P C00W C00L 176.8(2) . . . . ?
N00G C00P C00X C00R -177.0(2) . . . . ?
C00H C00L C00W C00P 0.4(3) . . . . ?
C00H C00R C00X C00P 0.2(3) . . . . ?
C00I C007 C00B C00A 1.43(17) . . . . ?
C00I C007 C00B C00Y 177.6(2) . . . . ?
C00I C007 C00C O002 -4.9(4) . . . . ?
C00I C007 C00C C00S 173.9(2) . . . . ?
C00I C00A C00B C007 -1.44(17) . . . . ?
C00I C00A C00B C00Y -176.9(3) . . . . ?
C00I C00A C00O C00T -174.5(2) . . . . ?
C00I C00A C00O C010 8.1(3) . . . . ?
C00I C00D C00J C00N -179.7(2) . . . . ?
C00I C00D C00K C00M 179.5(2) . . . . ?
C00J C00D C00I C007 143.8(2) . . . . ?
C00J C00D C00I C00A -121.5(2) . . . . ?
C00J C00D C00K C00M -2.2(3) . . . . ?
C00K C00D C00I C007 -37.9(3) . . . . ?
C00K C00D C00I C00A 56.7(3) . . . . ?
C00K C00D C00J C00N 2.0(3) . . . . ?
C00L C00H C00R C00X -1.7(3) . . . . ?
C00M C008 C00F N003 161.9(2) . . . . ?
C00M C008 C00F C00V -17.4(3) . . . . ?
C00M C008 C00N C00J -1.2(3) . . . . ?
C00N C008 C00F N003 -15.6(3) . . . . ?
C00N C008 C00F C00V 165.1(2) . . . . ?
C00N C008 C00M C00K 1.1(3) . . . . ?
C00O C00A C00B C007 176.2(2) . . . . ?
C00O C00A C00B C00Y 0.7(5) . . . . ?
C00O C00A C00I C007 -176.5(2) . . . . ?
C00O C00A C00I C00D 67.2(3) . . . . ?
C00O C00T C013 C017 0.7(4) . . . . ?
C00O C010 C016 C017 -0.1(4) . . . . ?
C00Q O001 C00Y C00B 78.2(2) . . . . ?
C00Q C00S C00Z C012 -2.7(3) . . . . ?
C00Q C011 C014 C012 -0.5(4) . . . . ?
C00R C00H C00L N006 -178.5(2) . . . . ?
C00R C00H C00L C00W 1.4(3) . . . . ?
C00S C00Q C011 C014 -1.4(4) . . . . ?
C00S C00Z C012 C014 1.0(4) . . . . ?
C00T C00O C010 C016 -0.5(3) . . . . ?
C00T C013 C017 C016 -1.2(4) . . . . ?
O00U N00G C00P C00W 3.1(4) . . . . ?
O00U N00G C00P C00X -178.1(3) . . . . ?
C00W C00P C00X C00R 1.7(4) . . . . ?
C00X C00P C00W C00L -2.0(4) . . . . ?
C00Y O001 C00Q C00S -69.0(3) . . . . ?
C00Y O001 C00Q C011 115.5(2) . . . . ?
C00Z C012 C014 C011 0.7(4) . . . . ?
C010 C00O C00T C013 0.2(3) . . . . ?
C010 C016 C017 C013 1.0(5) . . . . ?
C011 C00Q C00S C00C -177.5(2) . . . . ?
C011 C00Q C00S C00Z 2.9(3) . . . . ?
C015 O002 C00C C007 -5.4(3) . . . . ?
C015 O002 C00C C00S 175.7(2) . . . . ?
